data_1558674
loop_
_publ_author_name
'Aitchison, Catherine M.'
'Sachs, Michael'
'Little, Marc'
'Wilbraham, Liam'
'Brownbill, Nick J.'
'Kane, Chris'
'Blanc, Fr\'ed\'eric'
'Zwijnenburg, Martijn'
'Durrant, James'
'Sprick, Reiner Sebastian'
'Cooper, Andrew'

_publ_section_title
;
 Structure-activity relationships in well-defined conjugated oligomer
 photocatalysts for hydrogen production from water
;
_journal_name_full 'Chemical Science'
_journal_paper_doi 10.1039/D0SC02675A
_journal_year 2020
_chemical_formula_moiety 'C24 H16 O2 S'
_chemical_formula_sum 'C24 H16 O2 S'
_chemical_formula_weight 368.43
_space_group_crystal_system monoclinic
_space_group_IT_number 14
_space_group_name_Hall '-P 2yn'
_space_group_name_H-M_alt 'P 1 21/n 1'
_atom_sites_solution_hydrogens geom
_audit_creation_date 2019-11-20
_audit_creation_method
;
Olex2 1.2
(compiled 2018.05.29 svn.r3508 for OlexSys, GUI svn.r5506)
;
_audit_update_record
;
2020-04-28 deposited with the CCDC.	2020-07-28 downloaded from the CCDC.
;
_cell_angle_alpha 90
_cell_angle_beta 99.403(11)
_cell_angle_gamma 90
_cell_formula_units_Z 4
_cell_length_a 9.362(3)
_cell_length_b 9.511(2)
_cell_length_c 20.202(5)
_cell_measurement_reflns_used 2404
_cell_measurement_temperature 293
_cell_measurement_theta_max 22.358
_cell_measurement_theta_min 2.373
_cell_volume 1774.7(8)
_computing_cell_refinement 'SAINT v8.34A (Bruker, 2013)'
_computing_data_collection 'CrystalClear-SM Expert 2.0 r7 (Rigaku, 2011)'
_computing_data_reduction 'SAINT v8.34A (Bruker, 2013)'
_computing_molecular_graphics 'Olex2 (Dolomanov et al., 2009)'
_computing_publication_material 'Olex2 (Dolomanov et al., 2009)'
_computing_structure_refinement 'XL (Sheldrick, 2008)'
_diffrn_ambient_temperature 293.0
_diffrn_detector CCD
_diffrn_detector_area_resol_mean 28.5714
_diffrn_detector_type 'Rigaku Saturn724+'
_diffrn_measured_fraction_theta_full 0.994
_diffrn_measured_fraction_theta_max 0.994
_diffrn_measurement_device 'AFC12 (Right): Kappa 3 circle'
_diffrn_measurement_device_type 'Rigaku Saturn724+ (2x2 bin mode)'
_diffrn_measurement_method 'profile data from \w-scans'
_diffrn_measurement_specimen_support 'Mitegen 50um'
_diffrn_radiation_collimation 0.3
_diffrn_radiation_probe x-ray
_diffrn_radiation_type MoK\a
_diffrn_radiation_wavelength 0.71073
_diffrn_reflns_av_unetI/netI 0.0789
_diffrn_reflns_Laue_measured_fraction_full 0.994
_diffrn_reflns_Laue_measured_fraction_max 0.994
_diffrn_reflns_limit_h_max 10
_diffrn_reflns_limit_h_min -10
_diffrn_reflns_limit_k_max 10
_diffrn_reflns_limit_k_min 0
_diffrn_reflns_limit_l_max 22
_diffrn_reflns_limit_l_min 0
_diffrn_reflns_number 2755
_diffrn_reflns_point_group_measured_fraction_full 0.994
_diffrn_reflns_point_group_measured_fraction_max 0.994
_diffrn_reflns_theta_full 23.243
_diffrn_reflns_theta_max 23.243
_diffrn_reflns_theta_min 2.044
_diffrn_source_current 24.0
_diffrn_source_power 1.2
_diffrn_source_target Mo
_diffrn_source_type 'Rotating Anode'
_diffrn_source_voltage 50.0
_exptl_absorpt_coefficient_mu 0.199
_exptl_absorpt_correction_T_max 0.7454
_exptl_absorpt_correction_T_min 0.5175
_exptl_absorpt_correction_type multi-scan
_exptl_absorpt_process_details
;
 TWINABS-2012/1 (Bruker,2012) was used for absorption correction.

Final HKLF 4 output contains 24458 reflections, Rint = 0.0950
 (5784 with I > 3sig(I), Rint = 0.0514)
;
_exptl_crystal_colour colourless
_exptl_crystal_colour_primary colourless
_exptl_crystal_density_diffrn 1.379
_exptl_crystal_description needle
_exptl_crystal_F_000 768
_exptl_crystal_size_max 0.14
_exptl_crystal_size_mid 0.048
_exptl_crystal_size_min 0.031
_refine_diff_density_max 0.298
_refine_diff_density_min -0.391
_refine_diff_density_rms 0.073
_refine_ls_extinction_method none
_refine_ls_goodness_of_fit_ref 1.208
_refine_ls_hydrogen_treatment constr
_refine_ls_matrix_type full
_refine_ls_number_parameters 245
_refine_ls_number_reflns 2755
_refine_ls_number_restraints 0
_refine_ls_restrained_S_all 1.208
_refine_ls_R_factor_all 0.1240
_refine_ls_R_factor_gt 0.0814
_refine_ls_shift/su_max 0.000
_refine_ls_shift/su_mean 0.000
_refine_ls_structure_factor_coef Fsqd
_refine_ls_weighting_details 'w=1/[\s^2^(Fo^2^)+(0.0377P)^2^+2.8009P] where P=(Fo^2^+2Fc^2^)/3'
_refine_ls_weighting_scheme calc
_refine_ls_wR_factor_gt 0.1420
_refine_ls_wR_factor_ref 0.1573
_reflns_Friedel_coverage 0.000
_reflns_number_gt 2012
_reflns_number_total 2755
_reflns_threshold_expression 'I > 2\s(I)'
_cod_data_source_file d0sc02675a3.cif
_cod_data_source_block PSP_293K_publ
_cod_original_cell_volume 1774.6(8)
_cod_database_code 1558674
_shelx_shelxl_version_number 2014/7
_shelx_space_group_comment
;
The symmetry employed for this shelxl refinement is uniquely defined
by the following loop, which should always be used as a source of
symmetry information in preference to the above space-group names.
They are only intended as comments.
;
_olex2_refinement_description
;
1. Twinned data refinement
 Scales: 0.496(3)
 0.504(3)
2. Fixed Uiso
 At 1.2 times of:
  All C(H) groups
3.a Aromatic/amide H refined with riding coordinates:
 C1(H1), C2(H2), C3(H3), C5(H5), C6(H6), C8(H8), C11(H11), C12(H12), C15(H15),
 C17(H17), C18(H18), C20(H20), C21(H21), C22(H22), C23(H23), C24(H24)
;
_olex2_submission_special_instructions 'No special instructions were received'

loop_
_space_group_symop_operation_xyz
'x, y, z'
'-x+1/2, y+1/2, -z+1/2'
'-x, -y, -z'
'x-1/2, -y-1/2, z-1/2'

loop_
_atom_site_label
_atom_site_type_symbol
_atom_site_fract_x
_atom_site_fract_y
_atom_site_fract_z
_atom_site_U_iso_or_equiv
_atom_site_adp_type
_atom_site_occupancy
_atom_site_site_symmetry_order
_atom_site_calc_flag
_atom_site_refinement_flags_posn
_atom_site_refinement_flags_adp
_atom_site_refinement_flags_occupancy
_atom_site_disorder_assembly
_atom_site_disorder_group
S1 S 0.32569(18) 0.65977(19) 0.49631(8) 0.0422(5) Uani 1 1 d . . . . .
O1 O 0.4777(5) 0.6696(5) 0.4947(2) 0.0514(12) Uani 1 1 d . . . . .
O2 O 0.2464(5) 0.7898(4) 0.4960(2) 0.0525(12) Uani 1 1 d . . . . .
C1 C 0.4735(11) 0.5061(8) 0.8852(4) 0.052(2) Uani 1 1 d . . . . .
H1 H 0.5113 0.5136 0.9306 0.063 Uiso 1 1 calc R . . . .
C2 C 0.5536(9) 0.5485(8) 0.8371(3) 0.052(2) Uani 1 1 d . . . . .
H2 H 0.6452 0.5865 0.8505 0.062 Uiso 1 1 calc R . . . .
C3 C 0.5005(8) 0.5355(8) 0.7693(3) 0.0465(19) Uani 1 1 d . . . . .
H3 H 0.5570 0.5623 0.7377 0.056 Uiso 1 1 calc R . . . .
C4 C 0.3619(8) 0.4821(7) 0.7488(4) 0.0408(19) Uani 1 1 d . . . . .
C5 C 0.2818(8) 0.4399(8) 0.7971(3) 0.049(2) Uani 1 1 d . . . . .
H5 H 0.1898 0.4023 0.7840 0.059 Uiso 1 1 calc R . . . .
C6 C 0.3376(10) 0.4530(9) 0.8649(4) 0.054(2) Uani 1 1 d . . . . .
H6 H 0.2820 0.4254 0.8968 0.065 Uiso 1 1 calc R . . . .
C7 C 0.3026(8) 0.4693(7) 0.6755(3) 0.0399(18) Uani 1 1 d . . . . .
C8 C 0.3406(7) 0.5668(7) 0.6294(3) 0.0400(17) Uani 1 1 d . . . . .
H8 H 0.3994 0.6430 0.6443 0.048 Uiso 1 1 calc R . . . .
C9 C 0.2909(7) 0.5496(8) 0.5622(3) 0.0384(17) Uani 1 1 d . . . . .
C10 C 0.2012(7) 0.4371(7) 0.5370(3) 0.0381(17) Uani 1 1 d . . . . .
C11 C 0.1617(8) 0.3425(8) 0.5827(3) 0.050(2) Uani 1 1 d . . . . .
H11 H 0.1008 0.2679 0.5675 0.060 Uiso 1 1 calc R . . . .
C12 C 0.2110(8) 0.3572(8) 0.6504(3) 0.0487(19) Uani 1 1 d . . . . .
H12 H 0.1834 0.2919 0.6801 0.058 Uiso 1 1 calc R . . . .
C13 C 0.1671(8) 0.4386(7) 0.4635(3) 0.0393(17) Uani 1 1 d . . . . .
C14 C 0.2341(7) 0.5473(7) 0.4337(3) 0.0371(16) Uani 1 1 d . . . . .
C15 C 0.2191(8) 0.5655(7) 0.3654(3) 0.0399(17) Uani 1 1 d . . . . .
H15 H 0.2668 0.6388 0.3477 0.048 Uiso 1 1 calc R . . . .
C16 C 0.1315(8) 0.4726(7) 0.3224(3) 0.0395(17) Uani 1 1 d . . . . .
C17 C 0.0609(9) 0.3648(8) 0.3531(3) 0.049(2) Uani 1 1 d . . . . .
H17 H 0.0000 0.3035 0.3259 0.059 Uiso 1 1 calc R . . . .
C18 C 0.0786(7) 0.3471(8) 0.4216(3) 0.0452(18) Uani 1 1 d . . . . .
H18 H 0.0315 0.2741 0.4398 0.054 Uiso 1 1 calc R . . . .
C19 C 0.1075(8) 0.4896(8) 0.2482(3) 0.0429(19) Uani 1 1 d . . . . .
C20 C 0.1341(8) 0.6182(8) 0.2181(3) 0.048(2) Uani 1 1 d . . . . .
H20 H 0.1691 0.6941 0.2450 0.057 Uiso 1 1 calc R . . . .
C21 C 0.1091(8) 0.6335(9) 0.1492(3) 0.055(2) Uani 1 1 d . . . . .
H21 H 0.1298 0.7186 0.1302 0.066 Uiso 1 1 calc R . . . .
C22 C 0.0539(10) 0.5240(10) 0.1084(4) 0.063(2) Uani 1 1 d . . . . .
H22 H 0.0355 0.5357 0.0621 0.075 Uiso 1 1 calc R . . . .
C23 C 0.0258(9) 0.3966(9) 0.1365(4) 0.058(2) Uani 1 1 d . . . . .
H23 H -0.0119 0.3223 0.1092 0.069 Uiso 1 1 calc R . . . .
C24 C 0.0538(8) 0.3799(8) 0.2051(3) 0.048(2) Uani 1 1 d . . . . .
H24 H 0.0364 0.2930 0.2234 0.058 Uiso 1 1 calc R . . . .

loop_
_atom_site_aniso_label
_atom_site_aniso_U_11
_atom_site_aniso_U_22
_atom_site_aniso_U_33
_atom_site_aniso_U_23
_atom_site_aniso_U_13
_atom_site_aniso_U_12
S1 0.0478(11) 0.0413(10) 0.0372(9) 0.0000(10) 0.0064(10) -0.0095(10)
O1 0.055(3) 0.055(3) 0.043(2) 0.005(3) 0.007(3) -0.011(3)
O2 0.071(3) 0.032(2) 0.054(3) 0.001(2) 0.011(3) 0.005(2)
C1 0.072(6) 0.040(4) 0.044(4) 0.002(4) 0.007(5) 0.024(4)
C2 0.048(5) 0.047(5) 0.056(5) 0.002(4) 0.000(4) 0.008(4)
C3 0.041(5) 0.049(5) 0.052(5) 0.010(4) 0.014(4) 0.000(4)
C4 0.036(5) 0.040(5) 0.049(4) 0.007(3) 0.014(4) 0.011(4)
C5 0.051(5) 0.047(5) 0.052(4) 0.008(4) 0.013(4) 0.008(4)
C6 0.063(6) 0.059(6) 0.045(4) 0.017(4) 0.022(4) 0.015(5)
C7 0.037(4) 0.041(4) 0.043(4) 0.006(3) 0.009(3) 0.002(4)
C8 0.036(4) 0.038(4) 0.047(4) 0.002(3) 0.008(3) -0.002(4)
C9 0.039(4) 0.038(4) 0.039(4) 0.003(4) 0.009(3) 0.002(4)
C10 0.035(4) 0.035(4) 0.047(4) 0.002(3) 0.013(3) -0.005(4)
C11 0.059(5) 0.038(4) 0.053(4) 0.004(4) 0.010(4) -0.019(4)
C12 0.052(4) 0.045(4) 0.051(4) 0.008(4) 0.014(4) -0.005(4)
C13 0.037(4) 0.034(4) 0.047(4) -0.008(3) 0.006(3) -0.006(4)
C14 0.035(4) 0.028(4) 0.046(4) -0.002(3) 0.002(3) -0.004(3)
C15 0.040(4) 0.039(4) 0.041(4) 0.002(3) 0.010(3) -0.003(4)
C16 0.031(4) 0.041(4) 0.045(4) -0.007(3) 0.004(3) 0.001(4)
C17 0.052(5) 0.039(5) 0.057(4) -0.008(4) 0.009(4) -0.013(4)
C18 0.042(4) 0.045(4) 0.049(4) 0.004(4) 0.009(3) -0.013(4)
C19 0.036(5) 0.046(4) 0.047(4) -0.011(4) 0.007(4) 0.007(4)
C20 0.048(5) 0.046(5) 0.048(4) -0.008(4) 0.002(4) -0.001(4)
C21 0.056(5) 0.061(5) 0.049(4) 0.004(4) 0.010(4) 0.009(5)
C22 0.056(6) 0.087(7) 0.042(4) -0.010(5) -0.002(4) 0.016(5)
C23 0.052(5) 0.067(6) 0.051(5) -0.022(4) 0.000(4) 0.004(5)
C24 0.043(4) 0.051(5) 0.049(4) -0.011(4) 0.000(4) -0.003(4)

loop_
_atom_type_symbol
_atom_type_description
_atom_type_scat_dispersion_real
_atom_type_scat_dispersion_imag
_atom_type_scat_source
C C 0.0033 0.0016 'International Tables Vol C Tables 4.2.6.8 and 6.1.1.4'
H H 0.0000 0.0000 'International Tables Vol C Tables 4.2.6.8 and 6.1.1.4'
O O 0.0106 0.0060 'International Tables Vol C Tables 4.2.6.8 and 6.1.1.4'
S S 0.1246 0.1234 'International Tables Vol C Tables 4.2.6.8 and 6.1.1.4'

loop_
_geom_angle_atom_site_label_1
_geom_angle_atom_site_label_2
_geom_angle_atom_site_label_3
_geom_angle
_geom_angle_site_symmetry_1
_geom_angle_site_symmetry_3
_geom_angle_publ_flag
O1 S1 O2 117.2(3) . . ?
O1 S1 C9 111.2(3) . . ?
O1 S1 C14 113.0(3) . . ?
O2 S1 C9 110.7(3) . . ?
O2 S1 C14 109.1(3) . . ?
C9 S1 C14 93.0(3) . . ?
C2 C1 H1 120.6 . . ?
C6 C1 H1 120.6 . . ?
C6 C1 C2 118.8(7) . . ?
C1 C2 H2 119.3 . . ?
C1 C2 C3 121.5(8) . . ?
C3 C2 H2 119.3 . . ?
C2 C3 H3 120.2 . . ?
C2 C3 C4 119.6(7) . . ?
C4 C3 H3 120.2 . . ?
C3 C4 C7 120.1(6) . . ?
C5 C4 C3 118.8(7) . . ?
C5 C4 C7 121.2(7) . . ?
C4 C5 H5 119.7 . . ?
C4 C5 C6 120.6(8) . . ?
C6 C5 H5 119.7 . . ?
C1 C6 C5 120.7(7) . . ?
C1 C6 H6 119.7 . . ?
C5 C6 H6 119.7 . . ?
C8 C7 C4 120.7(7) . . ?
C8 C7 C12 117.8(6) . . ?
C12 C7 C4 121.5(6) . . ?
C7 C8 H8 120.1 . . ?
C9 C8 C7 119.9(7) . . ?
C9 C8 H8 120.1 . . ?
C8 C9 S1 127.0(6) . . ?
C8 C9 C10 122.4(6) . . ?
C10 C9 S1 110.6(5) . . ?
C9 C10 C13 112.2(6) . . ?
C11 C10 C9 117.7(6) . . ?
C11 C10 C13 130.1(7) . . ?
C10 C11 H11 119.5 . . ?
C12 C11 C10 120.9(7) . . ?
C12 C11 H11 119.5 . . ?
C7 C12 H12 119.3 . . ?
C11 C12 C7 121.3(7) . . ?
C11 C12 H12 119.3 . . ?
C14 C13 C10 113.9(6) . . ?
C18 C13 C10 128.3(7) . . ?
C18 C13 C14 117.8(6) . . ?
C13 C14 S1 109.8(5) . . ?
C15 C14 S1 126.9(6) . . ?
C15 C14 C13 123.1(6) . . ?
C14 C15 H15 120.2 . . ?
C14 C15 C16 119.6(7) . . ?
C16 C15 H15 120.2 . . ?
C15 C16 C17 116.9(6) . . ?
C15 C16 C19 122.1(7) . . ?
C17 C16 C19 121.0(7) . . ?
C16 C17 H17 118.7 . . ?
C18 C17 C16 122.7(7) . . ?
C18 C17 H17 118.7 . . ?
C13 C18 H18 120.1 . . ?
C17 C18 C13 119.8(7) . . ?
C17 C18 H18 120.1 . . ?
C20 C19 C16 121.4(6) . . ?
C24 C19 C16 121.7(7) . . ?
C24 C19 C20 116.8(6) . . ?
C19 C20 H20 119.5 . . ?
C21 C20 C19 120.9(7) . . ?
C21 C20 H20 119.5 . . ?
C20 C21 H21 119.7 . . ?
C22 C21 C20 120.6(8) . . ?
C22 C21 H21 119.7 . . ?
C21 C22 H22 120.1 . . ?
C21 C22 C23 119.8(7) . . ?
C23 C22 H22 120.1 . . ?
C22 C23 H23 120.1 . . ?
C24 C23 C22 119.8(7) . . ?
C24 C23 H23 120.1 . . ?
C19 C24 H24 119.0 . . ?
C23 C24 C19 122.0(7) . . ?
C23 C24 H24 119.0 . . ?

loop_
_geom_bond_atom_site_label_1
_geom_bond_atom_site_label_2
_geom_bond_distance
_geom_bond_site_symmetry_2
_geom_bond_publ_flag
S1 O1 1.431(5) . ?
S1 O2 1.442(5) . ?
S1 C9 1.766(7) . ?
S1 C14 1.768(7) . ?
C1 H1 0.9300 . ?
C1 C2 1.382(10) . ?
C1 C6 1.368(11) . ?
C2 H2 0.9300 . ?
C2 C3 1.383(9) . ?
C3 H3 0.9300 . ?
C3 C4 1.392(10) . ?
C4 C5 1.384(9) . ?
C4 C7 1.498(9) . ?
C5 H5 0.9300 . ?
C5 C6 1.390(10) . ?
C6 H6 0.9300 . ?
C7 C8 1.400(9) . ?
C7 C12 1.410(10) . ?
C8 H8 0.9300 . ?
C8 C9 1.371(9) . ?
C9 C10 1.403(10) . ?
C10 C11 1.381(9) . ?
C10 C13 1.468(8) . ?
C11 H11 0.9300 . ?
C11 C12 1.378(8) . ?
C12 H12 0.9300 . ?
C13 C14 1.395(10) . ?
C13 C18 1.389(9) . ?
C14 C15 1.376(8) . ?
C15 H15 0.9300 . ?
C15 C16 1.404(9) . ?
C16 C17 1.416(10) . ?
C16 C19 1.490(9) . ?
C17 H17 0.9300 . ?
C17 C18 1.378(8) . ?
C18 H18 0.9300 . ?
C19 C20 1.407(10) . ?
C19 C24 1.398(9) . ?
C20 H20 0.9300 . ?
C20 C21 1.381(9) . ?
C21 H21 0.9300 . ?
C21 C22 1.375(11) . ?
C22 H22 0.9300 . ?
C22 C23 1.381(11) . ?
C23 H23 0.9300 . ?
C23 C24 1.377(9) . ?
C24 H24 0.9300 . ?

loop_
_geom_torsion_atom_site_label_1
_geom_torsion_atom_site_label_2
_geom_torsion_atom_site_label_3
_geom_torsion_atom_site_label_4
_geom_torsion
_geom_torsion_site_symmetry_1
_geom_torsion_site_symmetry_2
_geom_torsion_site_symmetry_3
_geom_torsion_site_symmetry_4
_geom_torsion_publ_flag
S1 C9 C10 C11 -178.8(5) . . . . ?
S1 C9 C10 C13 2.6(8) . . . . ?
S1 C14 C15 C16 -174.2(5) . . . . ?
O1 S1 C9 C8 59.3(7) . . . . ?
O1 S1 C9 C10 -121.2(5) . . . . ?
O1 S1 C14 C13 120.8(5) . . . . ?
O1 S1 C14 C15 -63.6(7) . . . . ?
O2 S1 C9 C8 -72.9(7) . . . . ?
O2 S1 C9 C10 106.6(5) . . . . ?
O2 S1 C14 C13 -106.9(5) . . . . ?
O2 S1 C14 C15 68.6(7) . . . . ?
C1 C2 C3 C4 1.7(11) . . . . ?
C2 C1 C6 C5 1.0(12) . . . . ?
C2 C3 C4 C5 -1.6(10) . . . . ?
C2 C3 C4 C7 179.2(7) . . . . ?
C3 C4 C5 C6 1.2(10) . . . . ?
C3 C4 C7 C8 -33.0(10) . . . . ?
C3 C4 C7 C12 144.9(7) . . . . ?
C4 C5 C6 C1 -0.9(12) . . . . ?
C4 C7 C8 C9 176.8(6) . . . . ?
C4 C7 C12 C11 -177.2(7) . . . . ?
C5 C4 C7 C8 147.8(7) . . . . ?
C5 C4 C7 C12 -34.2(10) . . . . ?
C6 C1 C2 C3 -1.4(12) . . . . ?
C7 C4 C5 C6 -179.6(7) . . . . ?
C7 C8 C9 S1 179.9(5) . . . . ?
C7 C8 C9 C10 0.4(10) . . . . ?
C8 C7 C12 C11 0.8(11) . . . . ?
C8 C9 C10 C11 0.8(11) . . . . ?
C8 C9 C10 C13 -177.8(6) . . . . ?
C9 S1 C14 C13 6.2(5) . . . . ?
C9 S1 C14 C15 -178.2(7) . . . . ?
C9 C10 C11 C12 -1.2(11) . . . . ?
C9 C10 C13 C14 2.2(10) . . . . ?
C9 C10 C13 C18 -177.8(7) . . . . ?
C10 C11 C12 C7 0.4(12) . . . . ?
C10 C13 C14 S1 -5.9(8) . . . . ?
C10 C13 C14 C15 178.4(7) . . . . ?
C10 C13 C18 C17 -179.3(8) . . . . ?
C11 C10 C13 C14 -176.2(7) . . . . ?
C11 C10 C13 C18 3.8(14) . . . . ?
C12 C7 C8 C9 -1.2(10) . . . . ?
C13 C10 C11 C12 177.1(8) . . . . ?
C13 C14 C15 C16 0.8(11) . . . . ?
C14 S1 C9 C8 175.4(7) . . . . ?
C14 S1 C9 C10 -5.1(5) . . . . ?
C14 C13 C18 C17 0.7(11) . . . . ?
C14 C15 C16 C17 0.9(10) . . . . ?
C14 C15 C16 C19 178.1(6) . . . . ?
C15 C16 C17 C18 -1.8(11) . . . . ?
C15 C16 C19 C20 -19.0(11) . . . . ?
C15 C16 C19 C24 162.8(7) . . . . ?
C16 C17 C18 C13 1.0(12) . . . . ?
C16 C19 C20 C21 -178.9(7) . . . . ?
C16 C19 C24 C23 177.3(7) . . . . ?
C17 C16 C19 C20 158.1(7) . . . . ?
C17 C16 C19 C24 -20.1(11) . . . . ?
C18 C13 C14 S1 174.1(5) . . . . ?
C18 C13 C14 C15 -1.6(11) . . . . ?
C19 C16 C17 C18 -179.0(7) . . . . ?
C19 C20 C21 C22 1.7(12) . . . . ?
C20 C19 C24 C23 -1.0(11) . . . . ?
C20 C21 C22 C23 -1.3(13) . . . . ?
C21 C22 C23 C24 -0.2(14) . . . . ?
C22 C23 C24 C19 1.4(12) . . . . ?
C24 C19 C20 C21 -0.5(11) . . . . ?

loop_
_twin_individual_id
_twin_individual_mass_fraction_refined
1 0.496(3)
2 0.504(3)
